data_7035906
loop_
_publ_author_name
'Yuan, Jian'
'Bourgeois, Cheryl J.'
'Rheingold, Arnold L.'
'Hughes, Russell P.'

_publ_section_title
;
 Synthesis, structure, and reactivity of iridium perfluorocarbene
 complexes: regio- and stereo-specific addition of HCl across a metal
 carbon double bond.
;
_journal_issue 45
_journal_name_full 'Dalton transactions (Cambridge, England : 2003)'
_journal_page_first 19528
_journal_page_last 19542
_journal_paper_doi 10.1039/c5dt02275d
_journal_volume 44
_journal_year 2015
_chemical_formula_moiety 'C13 H16 Cl F4 Ir O'
_chemical_formula_sum 'C13 H16 Cl F4 Ir O'
_chemical_formula_weight 491.91
_chemical_name_systematic
; 
 ? 
;
_space_group_IT_number 15
_symmetry_cell_setting monoclinic
_symmetry_space_group_name_Hall '-I 2ya'
_symmetry_space_group_name_H-M 'I 1 2/a 1'
_atom_sites_solution_hydrogens geom
_atom_sites_solution_primary direct
_atom_sites_solution_secondary difmap
_audit_creation_method SHELXL-97
_audit_update_record
;
2015-06-13 deposited with the CCDC.
2015-07-20 downloaded from the CCDC.
;
_cell_angle_alpha 90.00
_cell_angle_beta 96.863(6)
_cell_angle_gamma 90.00
_cell_formula_units_Z 8
_cell_length_a 14.360(5)
_cell_length_b 7.631(3)
_cell_length_c 27.696(9)
_cell_measurement_reflns_used 6165
_cell_measurement_temperature 208(2)
_cell_measurement_theta_max 28.22
_cell_measurement_theta_min 2.77
_cell_volume 3013.2(19)
_computing_cell_refinement 'Bruker SMART'
_computing_data_collection 'Bruker SMART'
_computing_data_reduction 'Bruker SAINT'
_computing_molecular_graphics 'Bruker SHELXTL'
_computing_publication_material 'Bruker SHELXTL'
_computing_structure_refinement 'SHELXL-97 (Sheldrick, 1997)'
_computing_structure_solution 'SHELXS-97 (Sheldrick, 1990)'
_diffrn_ambient_temperature 208(2)
_diffrn_measured_fraction_theta_full 0.998
_diffrn_measured_fraction_theta_max 0.944
_diffrn_measurement_device_type 'CCD area detector'
_diffrn_measurement_method 'phi and omega scans'
_diffrn_radiation_monochromator graphite
_diffrn_radiation_source 'fine-focus sealed tube'
_diffrn_radiation_type MoK\a
_diffrn_radiation_wavelength 0.71073
_diffrn_reflns_av_R_equivalents 0.0282
_diffrn_reflns_av_sigmaI/netI 0.0293
_diffrn_reflns_limit_h_max 19
_diffrn_reflns_limit_h_min -18
_diffrn_reflns_limit_k_max 9
_diffrn_reflns_limit_k_min -9
_diffrn_reflns_limit_l_max 36
_diffrn_reflns_limit_l_min -35
_diffrn_reflns_number 10240
_diffrn_reflns_theta_full 25.00
_diffrn_reflns_theta_max 28.24
_diffrn_reflns_theta_min 2.77
_exptl_absorpt_coefficient_mu 9.073
_exptl_absorpt_correction_T_max 0.483
_exptl_absorpt_correction_T_min 0.422
_exptl_absorpt_correction_type multi-scan
_exptl_absorpt_process_details sadabs
_exptl_crystal_colour yellow
_exptl_crystal_density_diffrn 2.169
_exptl_crystal_density_method 'not measured'
_exptl_crystal_description block
_exptl_crystal_F_000 1856
_exptl_crystal_size_max 0.10
_exptl_crystal_size_mid 0.10
_exptl_crystal_size_min 0.08
_refine_diff_density_max 1.613
_refine_diff_density_min -0.931
_refine_diff_density_rms 0.129
_refine_ls_extinction_method none
_refine_ls_goodness_of_fit_ref 1.071
_refine_ls_hydrogen_treatment constr
_refine_ls_matrix_type full
_refine_ls_number_parameters 186
_refine_ls_number_reflns 3522
_refine_ls_number_restraints 0
_refine_ls_restrained_S_all 1.071
_refine_ls_R_factor_all 0.0351
_refine_ls_R_factor_gt 0.0307
_refine_ls_shift/su_max 0.001
_refine_ls_shift/su_mean 0.000
_refine_ls_structure_factor_coef Fsqd
_refine_ls_weighting_details 'calc w=1/[\s^2^(Fo^2^)+(0.0362P)^2^+10.7034P] where P=(Fo^2^+2Fc^2^)/3'
_refine_ls_weighting_scheme calc
_refine_ls_wR_factor_gt 0.0747
_refine_ls_wR_factor_ref 0.0769
_reflns_number_gt 3175
_reflns_number_total 3522
_reflns_threshold_expression >2sigma(I)
_cod_data_source_file c5dt02275d2.cif
_cod_data_source_block rph383
_cod_depositor_comments
;
The following automatic conversions were performed:

'_symmetry_cell_setting' value 'Monoclinic' changed to 'monoclinic'
according to
/usr/data/users/saulius/crontab/automatic-downloads/rss-feeds/RSC/lib/dictionaries/cif_core.dic
dictionary named 'cif_core.dic' version 2.4.2 from 2011-04-26.

Automatic conversion script
Id: cif_fix_values 3271 2015-04-21 07:52:19Z andrius 

 Adding full bibliography for 7035903--7035909.cif.
;
_cod_original_cell_volume 3013.4(18)
_cod_original_sg_symbol_H-M I2/a
_cod_database_code 7035906

loop_
_symmetry_equiv_pos_as_xyz
'x, y, z'
'-x+1/2, y, -z'
'x+1/2, y+1/2, z+1/2'
'-x+1, y+1/2, -z+1/2'
'-x, -y, -z'
'x-1/2, -y, z'
'-x+1/2, -y+1/2, -z+1/2'
'x, -y+1/2, z+1/2'

loop_
_atom_site_label
_atom_site_type_symbol
_atom_site_fract_x
_atom_site_fract_y
_atom_site_fract_z
_atom_site_U_iso_or_equiv
_atom_site_adp_type
_atom_site_occupancy
_atom_site_symmetry_multiplicity
_atom_site_calc_flag
_atom_site_refinement_flags
Ir1 Ir 0.930719(11) -0.00730(2) 0.392833(6) 0.02712(8) Uani 1 1 d .
Cl1 Cl 1.07047(8) 0.09822(18) 0.43990(5) 0.0433(3) Uani 1 1 d .
O1 O 0.8024(3) 0.1870(6) 0.45205(14) 0.0558(10) Uani 1 1 d .
F1 F 1.0064(2) 0.1734(5) 0.31465(12) 0.0604(9) Uani 1 1 d .
F2 F 0.8100(2) 0.3736(4) 0.35387(13) 0.0583(9) Uani 1 1 d .
F3 F 0.8046(2) 0.1835(4) 0.29677(12) 0.0601(9) Uani 1 1 d .
F4 F 0.8834(3) 0.4196(5) 0.29138(13) 0.0667(10) Uani 1 1 d .
C1 C 0.9120(3) -0.1990(6) 0.33055(16) 0.0324(10) Uani 1 1 d .
C2 C 0.8359(3) -0.2111(6) 0.36027(15) 0.0274(9) Uani 1 1 d .
C3 C 0.8734(3) -0.2738(6) 0.40791(15) 0.0291(9) Uani 1 1 d .
C4 C 0.9713(3) -0.2872(6) 0.40867(17) 0.0318(9) Uani 1 1 d .
C5 C 0.9961(3) -0.2370(6) 0.36138(17) 0.0338(10) Uani 1 1 d .
C6 C 0.9034(4) -0.1649(7) 0.27740(16) 0.0445(12) Uani 1 1 d .
H6A H 0.9031 -0.2754 0.2601 0.067 Uiso 1 1 calc R
H6B H 0.9562 -0.0947 0.2700 0.067 Uiso 1 1 calc R
H6C H 0.8455 -0.1024 0.2675 0.067 Uiso 1 1 calc R
C7 C 0.7335(3) -0.1971(7) 0.34177(18) 0.0379(11) Uani 1 1 d .
H7A H 0.7105 -0.3103 0.3297 0.057 Uiso 1 1 calc R
H7B H 0.7250 -0.1118 0.3157 0.057 Uiso 1 1 calc R
H7C H 0.6989 -0.1601 0.3680 0.057 Uiso 1 1 calc R
C8 C 0.8161(4) -0.3209(7) 0.44770(17) 0.0399(11) Uani 1 1 d .
H8A H 0.7969 -0.4425 0.4443 0.060 Uiso 1 1 calc R
H8B H 0.7610 -0.2465 0.4456 0.060 Uiso 1 1 calc R
H8C H 0.8533 -0.3040 0.4790 0.060 Uiso 1 1 calc R
C9 C 1.0403(4) -0.3480(7) 0.45053(19) 0.0440(12) Uani 1 1 d .
H9A H 1.0508 -0.4729 0.4476 0.066 Uiso 1 1 calc R
H9B H 1.0155 -0.3241 0.4809 0.066 Uiso 1 1 calc R
H9C H 1.0992 -0.2860 0.4500 0.066 Uiso 1 1 calc R
C10 C 1.0925(4) -0.2488(8) 0.3459(2) 0.0495(14) Uani 1 1 d .
H10A H 1.1051 -0.3689 0.3372 0.074 Uiso 1 1 calc R
H10B H 1.1384 -0.2116 0.3724 0.074 Uiso 1 1 calc R
H10C H 1.0962 -0.1734 0.3180 0.074 Uiso 1 1 calc R
C11 C 0.9475(3) 0.2131(7) 0.34983(19) 0.0392(11) Uani 1 1 d .
H11A H 0.9791 0.3043 0.3713 0.047 Uiso 1 1 calc R
C12 C 0.8621(4) 0.2947(7) 0.32255(19) 0.0466(13) Uani 1 1 d .
C13 C 0.8524(3) 0.1206(6) 0.42980(16) 0.0336(10) Uani 1 1 d .

loop_
_atom_site_aniso_label
_atom_site_aniso_U_11
_atom_site_aniso_U_22
_atom_site_aniso_U_33
_atom_site_aniso_U_23
_atom_site_aniso_U_13
_atom_site_aniso_U_12
Ir1 0.02439(11) 0.03643(12) 0.02059(11) -0.00293(6) 0.00296(7) -0.00370(7)
Cl1 0.0314(6) 0.0617(8) 0.0352(6) -0.0085(6) -0.0026(5) -0.0119(5)
O1 0.055(2) 0.067(3) 0.048(2) -0.009(2) 0.022(2) 0.010(2)
F1 0.055(2) 0.078(2) 0.052(2) 0.0138(18) 0.0223(16) -0.0060(18)
F2 0.060(2) 0.054(2) 0.062(2) -0.0002(17) 0.0104(17) 0.0117(16)
F3 0.067(2) 0.0530(19) 0.053(2) 0.0035(16) -0.0247(17) -0.0038(16)
F4 0.087(3) 0.055(2) 0.059(2) 0.0241(18) 0.010(2) -0.004(2)
C1 0.034(2) 0.041(3) 0.022(2) -0.0045(19) 0.0053(18) -0.001(2)
C2 0.027(2) 0.034(2) 0.021(2) -0.0042(17) 0.0007(16) -0.0019(18)
C3 0.031(2) 0.036(2) 0.020(2) -0.0033(17) 0.0029(17) -0.0043(18)
C4 0.030(2) 0.034(2) 0.031(2) -0.0012(19) 0.0026(18) -0.0026(18)
C5 0.031(2) 0.040(3) 0.031(2) -0.005(2) 0.0085(19) 0.0014(19)
C6 0.062(3) 0.052(3) 0.020(2) -0.006(2) 0.011(2) 0.002(3)
C7 0.029(2) 0.046(3) 0.036(3) -0.009(2) -0.0064(19) -0.003(2)
C8 0.043(3) 0.050(3) 0.028(2) -0.001(2) 0.010(2) -0.006(2)
C9 0.039(3) 0.051(3) 0.038(3) 0.003(2) -0.009(2) 0.000(2)
C10 0.036(3) 0.062(4) 0.054(3) -0.006(3) 0.021(2) -0.001(3)
C11 0.035(3) 0.048(3) 0.035(3) -0.002(2) 0.008(2) -0.007(2)
C12 0.056(3) 0.045(3) 0.038(3) 0.007(2) 0.002(2) -0.008(3)
C13 0.037(2) 0.039(2) 0.025(2) -0.0034(19) 0.0040(19) -0.005(2)

loop_
_atom_type_symbol
_atom_type_description
_atom_type_scat_dispersion_real
_atom_type_scat_dispersion_imag
_atom_type_scat_source
C C 0.0033 0.0016 'International Tables Vol C Tables 4.2.6.8 and 6.1.1.4'
H H 0.0000 0.0000 'International Tables Vol C Tables 4.2.6.8 and 6.1.1.4'
O O 0.0106 0.0060 'International Tables Vol C Tables 4.2.6.8 and 6.1.1.4'
F F 0.0171 0.0103 'International Tables Vol C Tables 4.2.6.8 and 6.1.1.4'
Cl Cl 0.1484 0.1585 'International Tables Vol C Tables 4.2.6.8 and 6.1.1.4'
Ir Ir -1.4442 7.9887 'International Tables Vol C Tables 4.2.6.8 and 6.1.1.4'

loop_
_geom_angle_atom_site_label_1
_geom_angle_atom_site_label_2
_geom_angle_atom_site_label_3
_geom_angle
C13 Ir1 C11 90.6(2)
C13 Ir1 C2 102.10(18)
C11 Ir1 C2 116.43(18)
C13 Ir1 C5 158.94(19)
C11 Ir1 C5 109.2(2)
C2 Ir1 C5 63.14(16)
C13 Ir1 C4 123.05(19)
C11 Ir1 C4 146.31(18)
C2 Ir1 C4 62.50(15)
C5 Ir1 C4 37.94(17)
C13 Ir1 C3 96.44(18)
C11 Ir1 C3 154.37(18)
C2 Ir1 C3 37.97(15)
C5 Ir1 C3 62.60(17)
C4 Ir1 C3 36.45(16)
C13 Ir1 C1 136.77(18)
C11 Ir1 C1 95.60(19)
C2 Ir1 C1 37.99(16)
C5 Ir1 C1 37.15(17)
C4 Ir1 C1 62.35(17)
C3 Ir1 C1 62.78(16)
C13 Ir1 Cl1 92.64(15)
C11 Ir1 Cl1 83.89(14)
C2 Ir1 Cl1 154.35(12)
C5 Ir1 Cl1 96.47(13)
C4 Ir1 Cl1 91.87(12)
C3 Ir1 Cl1 120.20(11)
C1 Ir1 Cl1 130.54(12)
C5 C1 C2 106.9(4)
C5 C1 C6 126.4(4)
C2 C1 C6 126.6(4)
C5 C1 Ir1 70.0(3)
C2 C1 Ir1 68.6(2)
C6 C1 Ir1 129.3(4)
C3 C2 C1 108.4(4)
C3 C2 C7 125.3(4)
C1 C2 C7 125.2(4)
C3 C2 Ir1 73.4(2)
C1 C2 Ir1 73.4(3)
C7 C2 Ir1 128.7(3)
C4 C3 C2 107.5(4)
C4 C3 C8 127.5(4)
C2 C3 C8 125.0(4)
C4 C3 Ir1 71.4(3)
C2 C3 Ir1 68.7(2)
C8 C3 Ir1 126.8(3)
C3 C4 C5 108.7(4)
C3 C4 C9 126.8(4)
C5 C4 C9 124.5(4)
C3 C4 Ir1 72.1(3)
C5 C4 Ir1 70.0(3)
C9 C4 Ir1 125.1(3)
C1 C5 C4 108.2(4)
C1 C5 C10 125.9(4)
C4 C5 C10 125.3(4)
C1 C5 Ir1 72.9(3)
C4 C5 Ir1 72.1(3)
C10 C5 Ir1 127.5(4)
C1 C6 H6A 109.5
C1 C6 H6B 109.5
H6A C6 H6B 109.5
C1 C6 H6C 109.5
H6A C6 H6C 109.5
H6B C6 H6C 109.5
C2 C7 H7A 109.5
C2 C7 H7B 109.5
H7A C7 H7B 109.5
C2 C7 H7C 109.5
H7A C7 H7C 109.5
H7B C7 H7C 109.5
C3 C8 H8A 109.5
C3 C8 H8B 109.5
H8A C8 H8B 109.5
C3 C8 H8C 109.5
H8A C8 H8C 109.5
H8B C8 H8C 109.5
C4 C9 H9A 109.5
C4 C9 H9B 109.5
H9A C9 H9B 109.5
C4 C9 H9C 109.5
H9A C9 H9C 109.5
H9B C9 H9C 109.5
C5 C10 H10A 109.5
C5 C10 H10B 109.5
H10A C10 H10B 109.5
C5 C10 H10C 109.5
H10A C10 H10C 109.5
H10B C10 H10C 109.5
F1 C11 C12 105.4(4)
F1 C11 Ir1 110.1(3)
C12 C11 Ir1 118.6(3)
F1 C11 H11A 107.4
C12 C11 H11A 107.4
Ir1 C11 H11A 107.4
F3 C12 F4 106.3(4)
F3 C12 F2 105.8(5)
F4 C12 F2 106.3(5)
F3 C12 C11 115.1(5)
F4 C12 C11 112.6(5)
F2 C12 C11 110.1(4)
O1 C13 Ir1 175.4(5)

loop_
_geom_bond_atom_site_label_1
_geom_bond_atom_site_label_2
_geom_bond_distance
Ir1 C13 1.882(5)
Ir1 C11 2.091(5)
Ir1 C2 2.189(4)
Ir1 C5 2.216(5)
Ir1 C4 2.243(5)
Ir1 C3 2.252(4)
Ir1 C1 2.253(4)
Ir1 Cl1 2.3979(13)
O1 C13 1.121(6)
F1 C11 1.397(6)
F2 C12 1.353(6)
F3 C12 1.331(6)
F4 C12 1.346(6)
C1 C5 1.424(6)
C1 C2 1.447(6)
C1 C6 1.485(6)
C2 C3 1.446(6)
C2 C7 1.502(6)
C3 C4 1.406(6)
C3 C8 1.496(6)
C4 C5 1.450(6)
C4 C9 1.506(6)
C5 C10 1.499(6)
C6 H6A 0.9700
C6 H6B 0.9700
C6 H6C 0.9700
C7 H7A 0.9700
C7 H7B 0.9700
C7 H7C 0.9700
C8 H8A 0.9700
C8 H8B 0.9700
C8 H8C 0.9700
C9 H9A 0.9700
C9 H9B 0.9700
C9 H9C 0.9700
C10 H10A 0.9700
C10 H10B 0.9700
C10 H10C 0.9700
C11 C12 1.497(7)
C11 H11A 0.9900
